data_1525869
loop_
_publ_author_name
'Luparev, V.V.'
'Kuz'micheva, G.M.'
'Khlybov, E.P.'
'Kostyleva, I.E.'
'Palewski, T.'

_publ_section_title
;
 The particularities of infinite-layer compounds Sr1-x Lnx Cu O2-d (Ln =
 La, Pr, Nd, Eu)
;
_journal_name_full 'Crystal Research and Technology'
_journal_page_first 557
_journal_page_last 564
_journal_volume 36
_journal_year 2001
_chemical_formula_sum 'Cu Eu0.08 O2.03 Sr0.92'
_chemical_name_systematic '(Sr0.92 Eu0.08) Cu O2.03'
_space_group_IT_number 123
_symmetry_space_group_name_Hall '-P 4 2'
_symmetry_space_group_name_H-M 'P 4/m m m'
_cell_angle_alpha 90
_cell_angle_beta 90
_cell_angle_gamma 90
_cell_formula_units_Z 1
_cell_length_a 3.932
_cell_length_b 3.932
_cell_length_c 3.402
_cell_volume 52.597
_citation_journal_id_ASTM CRTEDF
_cod_data_source_file Luparev_CRTEDF_2001_977.cif
_cod_data_source_block Cu1Eu0.08O2.03Sr0.92
_cod_original_cell_volume 52.59704
_cod_original_formula_sum 'Cu1 Eu0.08 O2.03 Sr0.92'
_cod_database_code 1525869

loop_
_symmetry_equiv_pos_as_xyz
x,y,z
-y,x,z
-x,-y,z
y,-x,z
x,-y,-z
y,x,-z
-x,y,-z
-y,-x,-z
-x,-y,-z
y,-x,-z
x,y,-z
-y,x,-z
-x,y,z
-y,-x,z
x,-y,z
y,x,z

loop_
_atom_site_label
_atom_site_type_symbol
_atom_site_fract_x
_atom_site_fract_y
_atom_site_fract_z
_atom_site_occupancy
_atom_site_U_iso_or_equiv
O1 O-2 0.5 0 0 1.015 0.0
Sr1 Sr+2 0.5 0.5 0.5 0.92 0.0
Cu1 Cu+1 0 0 0 1 0.0
Eu1 Eu+3 0.5 0.5 0.5 0.08 0.0
